data_2019957
loop_
_publ_author_name
'Shrungesh Kumar, T. O.'
'Naveen, S.'
'Kumara, M. N.'
'Mahadevan, K. M.'
'Lokanath, N. K.'

_publ_section_title
;
 Crystal structure of ethyl
 6-bromo-2-[(E)-2-phenylethenyl]quinoline-4-carboxylate
;
_journal_coeditor_code SU5042
_journal_issue 2
_journal_name_full 'Acta Crystallographica Section E Crystallographic Communications'
_journal_page_first o121
_journal_paper_doi 10.1107/S2056989014028266
_journal_volume 71
_journal_year 2015
_chemical_formula_iupac 'C20 H16 Br N O2'
_chemical_formula_moiety 'C20 H16 Br N O2'
_chemical_formula_sum 'C20 H16 Br N O2'
_chemical_formula_weight 382.24
_chemical_name_systematic
;
Ethyl 6-bromo-2-[(<i>E</i>)-2-phenylethenyl]quinoline-4-carboxylate
;
_space_group_IT_number 61
_symmetry_cell_setting orthorhombic
_symmetry_space_group_name_Hall '-P 2ac 2ab'
_symmetry_space_group_name_H-M 'P b c a'
_atom_sites_solution_hydrogens geom
_atom_sites_solution_primary direct
_atom_sites_solution_secondary difmap
_cell_angle_alpha 90
_cell_angle_beta 90
_cell_angle_gamma 90
_cell_formula_units_Z 8
_cell_length_a 14.0819(7)
_cell_length_b 9.7470(5)
_cell_length_c 24.0399(12)
_cell_measurement_reflns_used 2722
_cell_measurement_temperature 293
_cell_measurement_theta_max 64.46
_cell_measurement_theta_min 5.82
_cell_volume 3299.6(3)
_computing_cell_refinement
;
SAINT (Bruker, 2013)
;
_computing_data_collection
;
APEX2 (Bruker, 2013)
;
_computing_data_reduction
;
SAINT (Bruker, 2013)
;
_computing_molecular_graphics
;
Mercury (Macrae <i>et al.</i>, 2008)
;
_computing_publication_material
;
SHELXL97 (Sheldrick, 2008)
;
_computing_structure_refinement
;
SHELXL97 (Sheldrick, 2008)
;
_computing_structure_solution
;
SHELXS97 (Sheldrick, 2008)
;
_diffrn_ambient_temperature 293
_diffrn_detector_area_resol_mean 18.4
_diffrn_measured_fraction_theta_full 0.982
_diffrn_measured_fraction_theta_max 0.982
_diffrn_measurement_device_type 'Bruker X8 Proteum'
_diffrn_measurement_method '\f and \w scans'
_diffrn_radiation_monochromator 'Helios multilayer optics'
_diffrn_radiation_source 'Bruker MicroStar microfocus rotating anode'
_diffrn_radiation_type CuK\a
_diffrn_radiation_wavelength 1.54178
_diffrn_reflns_av_R_equivalents 0.0705
_diffrn_reflns_av_sigmaI/netI 0.0629
_diffrn_reflns_limit_h_max 15
_diffrn_reflns_limit_h_min -16
_diffrn_reflns_limit_k_max 11
_diffrn_reflns_limit_k_min -11
_diffrn_reflns_limit_l_max 27
_diffrn_reflns_limit_l_min -28
_diffrn_reflns_number 12970
_diffrn_reflns_reduction_process
;
;
_diffrn_reflns_theta_full 64.46
_diffrn_reflns_theta_max 64.46
_diffrn_reflns_theta_min 5.82
_exptl_absorpt_coefficient_mu 3.489
_exptl_absorpt_correction_T_max 0.476
_exptl_absorpt_correction_T_min 0.421
_exptl_absorpt_correction_type multi-scan
_exptl_absorpt_process_details
;
(SADABS; Bruker, 2013)
;
_exptl_crystal_colour green
_exptl_crystal_density_diffrn 1.539
_exptl_crystal_density_method 'Not Measured'
_exptl_crystal_description block
_exptl_crystal_F_000 1552
_exptl_crystal_size_max 0.30
_exptl_crystal_size_mid 0.27
_exptl_crystal_size_min 0.25
_refine_diff_density_max 0.782
_refine_diff_density_min -0.923
_refine_ls_extinction_method none
_refine_ls_goodness_of_fit_ref 1.043
_refine_ls_hydrogen_treatment constr
_refine_ls_matrix_type full
_refine_ls_number_parameters 218
_refine_ls_number_reflns 2722
_refine_ls_number_restraints 0
_refine_ls_restrained_S_all 1.043
_refine_ls_R_factor_all 0.0566
_refine_ls_R_factor_gt 0.0459
_refine_ls_shift/su_max 0.001
_refine_ls_shift/su_mean 0.000
_refine_ls_structure_factor_coef Fsqd
_refine_ls_weighting_details 'calc w=1/[\s^2^(Fo^2^)+(0.0857P)^2^] where P=(Fo^2^+2Fc^2^)/3'
_refine_ls_weighting_scheme calc
_refine_ls_wR_factor_gt 0.1228
_refine_ls_wR_factor_ref 0.1341
_reflns_number_gt 2213
_reflns_number_total 2722
_reflns_threshold_expression I>2\s(I)
_cod_data_source_file su5042sup1.cif
_cod_data_source_block I
_cod_database_code 2019957

loop_
_symmetry_equiv_pos_site_id
_symmetry_equiv_pos_as_xyz
1 x,y,z
2 1/2-x,-y,1/2+z
3 1/2+x,1/2-y,-z
4 -x,1/2+y,1/2-z
5 -x,-y,-z
6 1/2+x,y,1/2-z
7 1/2-x,1/2+y,z
8 x,1/2-y,1/2+z

loop_
_atom_site_aniso_label
_atom_site_aniso_U_11
_atom_site_aniso_U_22
_atom_site_aniso_U_33
_atom_site_aniso_U_12
_atom_site_aniso_U_13
_atom_site_aniso_U_23
Br11 0.0262(3) 0.0137(3) 0.0382(3) 0.00070(10) -0.0011(2) -0.00510(10)
O13 0.0497(17) 0.0187(12) 0.0212(14) -0.0009(11) 0.0006(12) -0.0020(10)
O14 0.0314(13) 0.0173(11) 0.0189(12) 0.0030(10) 0.0002(10) 0.0021(10)
N1 0.0182(14) 0.0181(15) 0.0218(16) -0.0046(10) 0.0005(12) -0.0002(11)
C2 0.0163(15) 0.0166(16) 0.0229(18) -0.0042(13) 0.0002(14) 0.0001(14)
C3 0.026(2) 0.0204(18) 0.024(2) -0.0024(13) -0.0019(14) 0.0032(15)
C4 0.0229(19) 0.0166(18) 0.036(2) -0.0019(13) -0.0029(15) 0.0059(16)
C5 0.0158(17) 0.0159(17) 0.032(2) -0.0005(12) 0.0000(13) -0.0022(15)
C6 0.0162(16) 0.0160(16) 0.0236(18) -0.0038(13) 0.0008(14) -0.0003(14)
C7 0.0136(15) 0.0133(16) 0.0239(18) -0.0019(13) 0.0010(13) -0.0003(13)
C8 0.0140(15) 0.0157(15) 0.0213(18) -0.0035(13) -0.0005(13) -0.0023(13)
C9 0.0208(17) 0.0154(16) 0.0220(18) -0.0019(13) -0.0015(14) -0.0006(13)
C10 0.0157(16) 0.0182(16) 0.0211(17) -0.0029(13) -0.0004(13) 0.0018(13)
C12 0.0202(17) 0.0158(15) 0.0212(18) -0.0003(13) 0.0009(13) -0.0006(14)
C15 0.032(2) 0.0246(18) 0.0201(19) 0.0066(14) -0.0022(15) 0.0029(14)
C16 0.043(2) 0.0216(18) 0.027(2) -0.0002(15) 0.0061(16) 0.0010(16)
C17 0.0218(17) 0.0154(16) 0.0253(19) -0.0014(13) 0.0009(14) -0.0010(13)
C18 0.0209(18) 0.0174(17) 0.024(2) -0.0010(13) 0.0021(14) 0.0001(13)
C19 0.0180(15) 0.0179(15) 0.0207(17) -0.0031(13) 0.0030(14) -0.0007(14)
C20 0.0236(19) 0.0276(18) 0.0200(19) 0.0020(14) -0.0020(14) -0.0011(14)
C21 0.0296(19) 0.0190(16) 0.0267(19) 0.0063(14) 0.0016(15) 0.0004(15)
C22 0.0267(19) 0.0232(17) 0.0213(19) -0.0062(14) 0.0043(14) -0.0063(14)
C23 0.0257(18) 0.0279(17) 0.0203(18) -0.0015(15) -0.0031(15) 0.0007(15)
C24 0.0264(18) 0.0189(16) 0.0194(17) 0.0016(14) 0.0007(14) 0.0039(14)

loop_
_atom_site_type_symbol
_atom_site_label
_atom_site_fract_x
_atom_site_fract_y
_atom_site_fract_z
_atom_site_U_iso_or_equiv
_atom_site_thermal_displace_type
_atom_site_calc_flag
_atom_site_refinement_flags
_atom_site_occupancy
Br Br11 0.40232(3) 0.12926(3) 0.45926(2) 0.0260(2) Uani d . 1.000
O O13 0.3502(2) 0.6096(2) 0.39081(10) 0.0299(8) Uani d . 1.000
O O14 0.32650(17) 0.8275(2) 0.41637(9) 0.0225(7) Uani d . 1.000
N N1 0.3740(2) 0.6330(3) 0.60400(12) 0.0194(9) Uani d . 1.000
C C2 0.3819(2) 0.5243(3) 0.56849(15) 0.0186(9) Uani d . 1.000
C C3 0.4009(2) 0.3948(4) 0.59271(17) 0.0235(11) Uani d . 1.000
C C4 0.4086(2) 0.2801(4) 0.56073(17) 0.0252(11) Uani d . 1.000
C C5 0.3971(2) 0.2916(3) 0.50306(16) 0.0212(10) Uani d . 1.000
C C6 0.3799(2) 0.4140(3) 0.47707(15) 0.0186(10) Uani d . 1.000
C C7 0.3720(2) 0.5345(3) 0.50974(14) 0.0169(9) Uani d . 1.000
C C8 0.3536(2) 0.6688(3) 0.48784(14) 0.0170(9) Uani d . 1.000
C C9 0.3445(2) 0.7753(3) 0.52462(14) 0.0194(10) Uani d . 1.000
C C10 0.3557(2) 0.7552(3) 0.58248(14) 0.0183(9) Uani d . 1.000
C C12 0.3436(2) 0.6941(3) 0.42679(14) 0.0191(10) Uani d . 1.000
C C15 0.3129(3) 0.8638(3) 0.35775(15) 0.0256(11) Uani d . 1.000
C C16 0.4064(3) 0.8926(4) 0.33011(17) 0.0305(11) Uani d . 1.000
C C17 0.3493(2) 0.8754(3) 0.61965(15) 0.0208(10) Uani d . 1.000
C C18 0.3704(3) 0.8739(3) 0.67333(15) 0.0208(11) Uani d . 1.000
C C19 0.3718(2) 0.9924(3) 0.71107(14) 0.0189(9) Uani d . 1.000
C C20 0.3281(3) 1.1179(3) 0.69823(15) 0.0237(11) Uani d . 1.000
C C21 0.3389(3) 1.2296(3) 0.73304(16) 0.0251(10) Uani d . 1.000
C C22 0.3913(2) 1.2187(4) 0.78153(15) 0.0237(11) Uani d . 1.000
C C23 0.4324(3) 1.0941(4) 0.79619(15) 0.0246(10) Uani d . 1.000
C C24 0.4218(3) 0.9823(3) 0.76129(14) 0.0216(10) Uani d . 1.000
H H3 0.40820 0.38790 0.63110 0.0280 Uiso c R 1.000
H H4 0.42130 0.19540 0.57690 0.0300 Uiso c R 1.000
H H6 0.37340 0.41800 0.43860 0.0220 Uiso c R 1.000
H H9 0.33080 0.86260 0.51130 0.0230 Uiso c R 1.000
H H15A 0.27260 0.94430 0.35520 0.0310 Uiso c R 1.000
H H15B 0.28130 0.78890 0.33870 0.0310 Uiso c R 1.000
H H16A 0.43890 0.96390 0.35000 0.0460 Uiso c R 1.000
H H16B 0.39560 0.92140 0.29240 0.0460 Uiso c R 1.000
H H16C 0.44440 0.81090 0.33020 0.0460 Uiso c R 1.000
H H17 0.32900 0.95800 0.60430 0.0250 Uiso c R 1.000
H H18 0.38580 0.78920 0.68870 0.0250 Uiso c R 1.000
H H20 0.29170 1.12590 0.66610 0.0280 Uiso c R 1.000
H H21 0.31060 1.31280 0.72380 0.0300 Uiso c R 1.000
H H22 0.39920 1.29490 0.80430 0.0290 Uiso c R 1.000
H H23 0.46650 1.08590 0.82910 0.0300 Uiso c R 1.000
H H24 0.44850 0.89860 0.77140 0.0260 Uiso c R 1.000

loop_
_atom_type_symbol
_atom_type_description
_atom_type_scat_dispersion_real
_atom_type_scat_dispersion_imag
_atom_type_scat_source
C C 0.0181 0.0091 ' International Tables Vol C Tables 4.2.6.8 and 6.1.1.4'
H H 0.0000 0.0000 ' International Tables Vol C Tables 4.2.6.8 and 6.1.1.4'
Br Br -0.6763 1.2805 ' International Tables Vol C Tables 4.2.6.8 and 6.1.1.4'
N N 0.0311 0.0180 ' International Tables Vol C Tables 4.2.6.8 and 6.1.1.4'
O O 0.0492 0.0322 ' International Tables Vol C Tables 4.2.6.8 and 6.1.1.4'

loop_
_geom_angle_atom_site_label_1
_geom_angle_atom_site_label_2
_geom_angle_atom_site_label_3
_geom_angle
_geom_angle_publ_flag
C12 O14 C15 115.8(2) no
C2 N1 C10 118.0(3) no
N1 C2 C3 116.8(3) no
N1 C2 C7 124.0(3) no
C3 C2 C7 119.3(3) no
C2 C3 C4 121.0(4) no
C3 C4 C5 119.0(3) no
Br11 C5 C4 118.5(2) no
Br11 C5 C6 118.6(3) no
C4 C5 C6 122.8(3) no
C5 C6 C7 118.9(3) no
C2 C7 C6 119.0(3) no
C2 C7 C8 116.5(3) no
C6 C7 C8 124.5(3) no
C7 C8 C9 118.1(3) no
C7 C8 C12 121.9(3) no
C9 C8 C12 120.0(3) no
C8 C9 C10 121.3(3) no
N1 C10 C9 122.1(3) no
N1 C10 C17 119.3(3) no
C9 C10 C17 118.6(3) no
O13 C12 O14 122.9(3) no
O13 C12 C8 126.0(3) no
O14 C12 C8 111.0(3) no
O14 C15 C16 110.9(3) no
C10 C17 C18 124.6(3) no
C17 C18 C19 126.6(3) no
C18 C19 C20 122.9(3) no
C18 C19 C24 118.9(3) no
C20 C19 C24 118.1(3) no
C19 C20 C21 120.4(3) no
C20 C21 C22 120.6(3) no
C21 C22 C23 120.2(3) no
C22 C23 C24 119.3(3) no
C19 C24 C23 121.4(3) no
C2 C3 H3 120.00 no
C4 C3 H3 119.00 no
C3 C4 H4 121.00 no
C5 C4 H4 120.00 no
C5 C6 H6 121.00 no
C7 C6 H6 121.00 no
C8 C9 H9 119.00 no
C10 C9 H9 119.00 no
O14 C15 H15A 109.00 no
O14 C15 H15B 109.00 no
C16 C15 H15A 109.00 no
C16 C15 H15B 110.00 no
H15A C15 H15B 108.00 no
C15 C16 H16A 109.00 no
C15 C16 H16B 109.00 no
C15 C16 H16C 109.00 no
H16A C16 H16B 110.00 no
H16A C16 H16C 110.00 no
H16B C16 H16C 109.00 no
C10 C17 H17 118.00 no
C18 C17 H17 118.00 no
C17 C18 H18 117.00 no
C19 C18 H18 117.00 no
C19 C20 H20 120.00 no
C21 C20 H20 120.00 no
C20 C21 H21 120.00 no
C22 C21 H21 120.00 no
C21 C22 H22 120.00 no
C23 C22 H22 120.00 no
C22 C23 H23 120.00 no
C24 C23 H23 120.00 no
C19 C24 H24 119.00 no
C23 C24 H24 119.00 no

loop_
_geom_bond_atom_site_label_1
_geom_bond_atom_site_label_2
_geom_bond_distance
_geom_bond_publ_flag
Br11 C5 1.902(3) no
O13 C12 1.198(4) no
O14 C12 1.346(4) no
O14 C15 1.466(4) no
N1 C2 1.365(4) no
N1 C10 1.324(4) no
C2 C3 1.416(5) no
C2 C7 1.423(5) no
C3 C4 1.361(6) no
C4 C5 1.400(6) no
C5 C6 1.368(4) no
C6 C7 1.417(4) no
C7 C8 1.435(4) no
C8 C9 1.370(4) no
C8 C12 1.495(5) no
C9 C10 1.414(5) no
C10 C17 1.476(4) no
C15 C16 1.501(6) no
C17 C18 1.324(5) no
C18 C19 1.469(4) no
C19 C20 1.404(4) no
C19 C24 1.401(5) no
C20 C21 1.382(5) no
C21 C22 1.384(5) no
C22 C23 1.391(5) no
C23 C24 1.383(5) no
C3 H3 0.9300 no
C4 H4 0.9300 no
C6 H6 0.9300 no
C9 H9 0.9300 no
C15 H15A 0.9700 no
C15 H15B 0.9700 no
C16 H16A 0.9600 no
C16 H16B 0.9600 no
C16 H16C 0.9600 no
C17 H17 0.9300 no
C18 H18 0.9300 no
C20 H20 0.9300 no
C21 H21 0.9300 no
C22 H22 0.9300 no
C23 H23 0.9300 no
C24 H24 0.9300 no

loop_
_geom_hbond_atom_site_label_D
_geom_hbond_atom_site_label_H
_geom_hbond_atom_site_label_A
_geom_hbond_site_symmetry_A
_geom_hbond_distance_DH
_geom_hbond_distance_HA
_geom_hbond_distance_DA
_geom_hbond_angle_DHA
_geom_hbond_publ_flag
C6 H6 O13 . 0.93 2.22 2.848(4) 124 yes
C15 H15A O13 7_555 0.97 2.51 3.413(4) 154 yes

loop_
_geom_torsion_atom_site_label_1
_geom_torsion_atom_site_label_2
_geom_torsion_atom_site_label_3
_geom_torsion_atom_site_label_4
_geom_torsion
_geom_torsion_publ_flag
C15 O14 C12 O13 2.1(4) no
C15 O14 C12 C8 -178.5(3) no
C12 O14 C15 C16 -86.7(3) no
C2 N1 C10 C17 -178.4(3) no
C2 N1 C10 C9 -0.1(4) no
C10 N1 C2 C3 -179.6(3) no
C10 N1 C2 C7 0.2(4) no
C7 C2 C3 C4 -0.8(4) no
C3 C2 C7 C6 1.0(4) no
N1 C2 C7 C6 -178.8(3) no
N1 C2 C7 C8 0.7(4) no
N1 C2 C3 C4 179.0(3) no
C3 C2 C7 C8 -179.5(3) no
C2 C3 C4 C5 -0.2(4) no
C3 C4 C5 C6 1.1(4) no
C3 C4 C5 Br11 -177.2(2) no
Br11 C5 C6 C7 177.4(2) no
C4 C5 C6 C7 -0.9(4) no
C5 C6 C7 C2 -0.2(4) no
C5 C6 C7 C8 -179.6(3) no
C6 C7 C8 C9 177.8(3) no
C6 C7 C8 C12 -1.8(4) no
C2 C7 C8 C9 -1.7(4) no
C2 C7 C8 C12 178.8(3) no
C7 C8 C9 C10 1.9(4) no
C12 C8 C9 C10 -178.6(3) no
C7 C8 C12 O13 -0.6(5) no
C9 C8 C12 O14 0.4(4) no
C7 C8 C12 O14 179.9(3) no
C9 C8 C12 O13 179.9(3) no
C8 C9 C10 N1 -1.0(4) no
C8 C9 C10 C17 177.3(3) no
N1 C10 C17 C18 7.5(5) no
C9 C10 C17 C18 -170.9(3) no
C10 C17 C18 C19 175.3(3) no
C17 C18 C19 C20 16.4(6) no
C17 C18 C19 C24 -161.1(4) no
C18 C19 C20 C21 -174.2(4) no
C24 C19 C20 C21 3.4(5) no
C18 C19 C24 C23 174.4(4) no
C20 C19 C24 C23 -3.3(5) no
C19 C20 C21 C22 -1.3(6) no
C20 C21 C22 C23 -1.1(6) no
C21 C22 C23 C24 1.2(6) no
C22 C23 C24 C19 1.0(6) no

_cod_database_fobs_code 2019957
